data_2217628
loop_
_publ_author_name
'Daniel Kazhdan'

_publ_section_title
;Di-\m-hydroxido-\k^4^<i>O</i>:<i>O</i>-\m-trifluoromethanesulfonato-\k^2^<i>O</i>:<i>O</i>'-bis[(5,5'-dimethyl-2,2-bipyridine-\k^2^<i>N</i>,<i>N</i>')(\h^5^-pentamethylcyclopentadienyl)ytterbium(III)]
 tetraphenylborate 5,5'-dimethyl-2,2-bipyridine
;
_journal_coeditor_code PV2065
_journal_issue 2
_journal_name_full 'Acta Crystallographica Section E'
_journal_page_first m435
_journal_page_last m435
_journal_paper_doi 10.1107/S1600536808002791
_journal_volume 64
_journal_year 2008
_chemical_formula_iupac '[Yb2 (C F3 O3 S) (C10 H15)2 (O H)2 (C12 H12 N2)2] (C24 H20 B), C12 H12 N2'
_chemical_formula_moiety 'C45 H56 F3 N4 O5 S Yb2 +, C24 H20 B -, C12 H12 N2'
_chemical_formula_sum 'C81 H88 B F3 N6 O5 S Yb2'
_chemical_formula_weight 1671.57
_chemical_melting_point '518 (with decomposition)'
_chemical_name_systematic
;
Di-\m-hydroxido-\k^4^O:O-\m-trifluoromethanesulfonato-\k^2^O:O'-bis[(5,5'-
dimethyl-2,2-bipyridine-\k^2^N,N')(\h^5^-
pentamethylcyclopentadienyl)ytterbium(III)]
tetraphenylborate 5,5'-dimethyl-2,2-bipyridine
;
_space_group_IT_number 2
_symmetry_cell_setting triclinic
_symmetry_space_group_name_Hall '-P 1'
_symmetry_space_group_name_H-M 'P -1'
_cell_angle_alpha 87.2150(10)
_cell_angle_beta 86.6690(10)
_cell_angle_gamma 68.1610(10)
_cell_formula_units_Z 2
_cell_length_a 13.0458(8)
_cell_length_b 13.7179(9)
_cell_length_c 23.3306(15)
_cell_measurement_reflns_used 4695
_cell_measurement_temperature 130.0(10)
_cell_measurement_theta_max 24.8
_cell_measurement_theta_min 2.4
_cell_volume 3867.4(4)
_computing_cell_refinement 'SAINT (Bruker, 2002)'
_computing_data_collection 'SMART (Bruker, 2002)'
_computing_data_reduction 'SAINT (Bruker, 2002)'
_computing_molecular_graphics 'TEXSAN (MSC/Rigaku, 1998)'
_computing_publication_material 'TEXSAN (MSC/Rigaku, 1998)'
_computing_structure_refinement 'TEXSAN (MSC/Rigaku, 1998)'
_computing_structure_solution 'SIR97 (Altomare <i>et al.</i>,  1999)'
_diffrn_measured_fraction_theta_full 0.9718
_diffrn_measured_fraction_theta_max 0.9718
_diffrn_measurement_device_type 'Bruker APEX'
_diffrn_measurement_method \w
_diffrn_radiation_type 'Mo K\a'
_diffrn_radiation_wavelength 0.7107
_diffrn_reflns_av_R_equivalents 0.021
_diffrn_reflns_limit_h_max 16
_diffrn_reflns_limit_h_min 0
_diffrn_reflns_limit_k_max 17
_diffrn_reflns_limit_k_min -15
_diffrn_reflns_limit_l_max 29
_diffrn_reflns_limit_l_min -28
_diffrn_reflns_number 20924
_diffrn_reflns_theta_full 26.35
_diffrn_reflns_theta_max 26.35
_diffrn_standards_decay_% 0
_diffrn_standards_interval_count 0
_diffrn_standards_interval_time 0
_diffrn_standards_number 0
_exptl_absorpt_coefficient_mu 2.491
_exptl_absorpt_correction_T_max 0.819
_exptl_absorpt_correction_T_min 0.691
_exptl_absorpt_correction_type multi-scan
_exptl_absorpt_process_details '(Blessing, 1995)'
_exptl_crystal_colour yellow
_exptl_crystal_density_diffrn 1.435
_exptl_crystal_density_method 'not measured'
_exptl_crystal_description block
_exptl_crystal_F_000 1688.00
_exptl_crystal_size_max 0.150
_exptl_crystal_size_mid 0.130
_exptl_crystal_size_min 0.080
_refine_diff_density_max 1.59
_refine_diff_density_min -2.03
_refine_ls_extinction_method none
_refine_ls_goodness_of_fit_ref 1.385
_refine_ls_hydrogen_treatment constr
_refine_ls_number_parameters 892
_refine_ls_number_reflns 9459
_refine_ls_R_factor_all 0.0850
_refine_ls_R_factor_gt 0.0399
_refine_ls_shift/su_max 0.0017
_refine_ls_structure_factor_coef F
_refine_ls_weighting_details 'w = 1/[\s^2^(Fo) + 0.00022|Fo|^2^]'
_refine_ls_weighting_scheme calc
_refine_ls_wR_factor_all 0.0463
_refine_ls_wR_factor_ref 0.0395
_reflns_number_gt 9459
_reflns_number_total 15784
_reflns_threshold_expression F^2^>3\s(F^2^)
_cod_data_source_file pv2065.cif
_cod_data_source_block I
_cod_original_formula_sum 'C81 H88 B F3 N6 O5 S Yb2 '
_cod_database_code 2217628

loop_
_symmetry_equiv_pos_as_xyz
x,y,z
-x,-y,-z

loop_
_atom_site_type_symbol
_atom_site_label
_atom_site_fract_x
_atom_site_fract_y
_atom_site_fract_z
_atom_site_U_iso_or_equiv
_atom_site_adp_type
_atom_site_calc_flag
_atom_site_occupancy
Yb Yb1 0.70164(2) 0.49056(2) 0.669840(10) 0.02500(10) Uani d 1.00
Yb Yb2 0.80600(2) 0.69462(2) 0.690160(10) 0.01960(9) Uani d 1.00
S S1 0.67410(10) 0.6896(2) 0.56502(7) 0.0321(5) Uani d 1.00
F F1 0.6795(4) 0.6389(4) 0.4581(2) 0.069(2) Uani d 1.00
F F2 0.8393(4) 0.6074(4) 0.4912(2) 0.057(2) Uani d 1.00
F F3 0.7333(4) 0.7659(4) 0.4700(2) 0.070(2) Uani d 1.00
O O1 0.8570(3) 0.5154(4) 0.6904(2) 0.0260(10) Uani d 1.00
O O2 0.6559(3) 0.6550(3) 0.6948(2) 0.0230(10) Uani d 1.00
O O3 0.6775(4) 0.5851(4) 0.5810(2) 0.0330(10) Uani d 1.00
O O4 0.7518(4) 0.7203(4) 0.5953(2) 0.0310(10) Uani d 1.00
O O5 0.5672(4) 0.7675(4) 0.5602(2) 0.055(2) Uani d 1.00
N N1 0.6535(4) 0.4642(4) 0.7690(2) 0.024(2) Uani d 1.00
N N2 0.5035(4) 0.5468(4) 0.6893(2) 0.027(2) Uani d 1.00
N N3 0.7635(4) 0.7154(4) 0.7917(2) 0.022(2) Uani d 1.00
N N4 0.6725(4) 0.8647(4) 0.7116(2) 0.025(2) Uani d 1.00
N N5 0.4492(5) 0.7822(5) 0.7625(3) 0.039(2) Uani d 1.00
N N6 0.1947(5) 0.9558(6) 0.7027(3) 0.058(3) Uani d 1.00
C C1 0.7007(6) 0.2975(6) 0.6703(3) 0.032(2) Uani d 1.00
C C2 0.8129(6) 0.2807(6) 0.6790(4) 0.039(2) Uani d 1.00
C C3 0.8534(7) 0.3152(6) 0.6291(4) 0.048(3) Uani d 1.00
C C4 0.7716(8) 0.3504(6) 0.5889(3) 0.048(3) Uani d 1.00
C C5 0.6736(7) 0.3398(7) 0.6156(4) 0.049(3) Uani d 1.00
C C6 1.0124(5) 0.6507(5) 0.7130(3) 0.026(2) Uani d 1.00
C C7 1.0094(5) 0.6468(5) 0.6520(3) 0.025(2) Uani d 1.00
C C8 0.9562(5) 0.7504(6) 0.6314(3) 0.036(2) Uani d 1.00
C C9 0.9256(5) 0.8182(6) 0.6779(4) 0.038(2) Uani d 1.00
C C10 0.9611(5) 0.7561(6) 0.7283(3) 0.033(2) Uani d 1.00
C C11 0.6294(7) 0.2602(7) 0.7125(4) 0.055(3) Uani d 1.00
C C12 0.8793(7) 0.2231(7) 0.7285(4) 0.068(3) Uani d 1.00
C C13 0.9738(8) 0.3048(8) 0.6175(6) 0.096(4) Uani d 1.00
C C14 0.7870(10) 0.3800(9) 0.5268(4) 0.114(5) Uani d 1.00
C C15 0.5671(10) 0.3599(8) 0.5869(5) 0.095(5) Uani d 1.00
C C16 1.0650(5) 0.5600(7) 0.7532(3) 0.045(3) Uani d 1.00
C C17 1.0620(6) 0.5487(7) 0.6176(4) 0.051(3) Uani d 1.00
C C18 0.9452(7) 0.7837(9) 0.5681(4) 0.073(4) Uani d 1.00
C C19 0.8794(7) 0.9355(7) 0.6749(5) 0.086(4) Uani d 1.00
C C20 0.9583(6) 0.8002(8) 0.7858(4) 0.065(3) Uani d 1.00
C C21 0.7309(5) 0.4158(6) 0.8074(3) 0.029(2) Uani d 1.00
C C22 0.7101(6) 0.3799(6) 0.8621(3) 0.033(2) Uani d 1.00
C C23 0.5998(6) 0.4030(6) 0.8778(3) 0.036(2) Uani d 1.00
C C24 0.5188(6) 0.4562(6) 0.8410(3) 0.031(2) Uani d 1.00
C C25 0.5473(5) 0.4847(5) 0.7859(3) 0.025(2) Uani d 1.00
C C26 0.4645(5) 0.5410(5) 0.7435(3) 0.025(2) Uani d 1.00
C C27 0.3517(6) 0.5908(6) 0.7578(3) 0.031(2) Uani d 1.00
C C28 0.2812(6) 0.6459(6) 0.7163(4) 0.040(3) Uani d 1.00
C C29 0.3192(6) 0.6520(6) 0.6605(3) 0.038(2) Uani d 1.00
C C30 0.4317(6) 0.6014(6) 0.6494(3) 0.033(2) Uani d 1.00
C C31 0.8036(7) 0.3183(6) 0.8995(3) 0.048(3) Uani d 1.00
C C32 0.2455(6) 0.7120(7) 0.6133(4) 0.055(3) Uani d 1.00
C C33 0.8136(5) 0.6400(5) 0.8300(3) 0.026(2) Uani d 1.00
C C34 0.8072(5) 0.6517(6) 0.8883(3) 0.031(2) Uani d 1.00
C C35 0.7411(6) 0.7509(6) 0.9083(3) 0.032(2) Uani d 1.00
C C36 0.6838(5) 0.8293(6) 0.8700(3) 0.032(2) Uani d 1.00
C C37 0.6967(5) 0.8113(5) 0.8113(3) 0.025(2) Uani d 1.00
C C38 0.6377(5) 0.8902(5) 0.7662(3) 0.027(2) Uani d 1.00
C C39 0.5509(6) 0.9833(6) 0.7793(3) 0.035(2) Uani d 1.00
C C40 0.5011(6) 1.0516(6) 0.7352(4) 0.038(2) Uani d 1.00
C C41 0.5353(6) 1.0275(6) 0.6787(3) 0.035(2) Uani d 1.00
C C42 0.6210(5) 0.9328(5) 0.6695(3) 0.028(2) Uani d 1.00
C C43 0.8729(6) 0.5626(6) 0.9275(3) 0.039(2) Uani d 1.00
C C44 0.4817(7) 1.0988(6) 0.6284(4) 0.051(3) Uani d 1.00
C C45 0.4850(6) 0.7391(6) 0.8133(4) 0.039(3) Uani d 1.00
C C46 0.4236(6) 0.7606(6) 0.8655(3) 0.041(3) Uani d 1.00
C C47 0.3186(8) 0.8331(8) 0.8627(4) 0.061(3) Uani d 1.00
C C48 0.2765(7) 0.8790(7) 0.8107(4) 0.053(3) Uani d 1.00
C C49 0.3443(6) 0.8532(6) 0.7613(4) 0.038(2) Uani d 1.00
C C50 0.3040(6) 0.8982(6) 0.7049(4) 0.043(3) Uani d 1.00
C C51 0.3734(7) 0.8815(7) 0.6555(4) 0.052(3) Uani d 1.00
C C52 0.3297(8) 0.9247(8) 0.6025(4) 0.065(4) Uani d 1.00
C C53 0.2166(8) 0.9837(7) 0.5999(4) 0.064(3) Uani d 1.00
C C54 0.1563(7) 0.9950(7) 0.6507(5) 0.064(3) Uani d 1.00
C C55 0.4730(7) 0.7060(7) 0.9196(4) 0.058(3) Uani d 1.00
C C56 0.1637(9) 1.0264(8) 0.5443(5) 0.087(4) Uani d 1.00
C C57 0.2234(5) 0.2202(6) 0.9247(3) 0.026(2) Uani d 1.00
C C58 0.1245(5) 0.2877(5) 0.9514(3) 0.028(2) Uani d 1.00
C C59 0.0499(6) 0.2521(7) 0.9809(3) 0.038(2) Uani d 1.00
C C60 0.0699(6) 0.1457(7) 0.9850(3) 0.044(3) Uani d 1.00
C C61 0.1645(6) 0.0774(6) 0.9592(3) 0.044(3) Uani d 1.00
C C62 0.2392(5) 0.1137(6) 0.9298(3) 0.032(2) Uani d 1.00
C C63 0.2899(5) 0.3824(5) 0.9082(3) 0.023(2) Uani d 1.00
C C64 0.3516(5) 0.4014(5) 0.9507(3) 0.026(2) Uani d 1.00
C C65 0.3352(6) 0.5008(6) 0.9688(3) 0.031(2) Uani d 1.00
C C66 0.2551(6) 0.5878(6) 0.9450(3) 0.033(2) Uani d 1.00
C C67 0.1903(6) 0.5736(6) 0.9034(3) 0.035(2) Uani d 1.00
C C68 0.2085(5) 0.4723(6) 0.8861(3) 0.028(2) Uani d 1.00
C C69 0.4393(5) 0.1896(5) 0.8980(3) 0.023(2) Uani d 1.00
C C70 0.5256(5) 0.1871(5) 0.8590(3) 0.028(2) Uani d 1.00
C C71 0.6363(5) 0.1338(6) 0.8700(3) 0.033(2) Uani d 1.00
C C72 0.6659(5) 0.0811(5) 0.9224(3) 0.029(2) Uani d 1.00
C C73 0.5838(6) 0.0808(6) 0.9619(3) 0.035(2) Uani d 1.00
C C74 0.4730(5) 0.1345(5) 0.9499(3) 0.028(2) Uani d 1.00
C C75 0.2831(5) 0.2681(5) 0.8183(3) 0.024(2) Uani d 1.00
C C76 0.3178(5) 0.3285(5) 0.7773(3) 0.025(2) Uani d 1.00
C C77 0.2980(6) 0.3321(6) 0.7191(3) 0.033(2) Uani d 1.00
C C78 0.2408(6) 0.2754(6) 0.6998(3) 0.035(2) Uani d 1.00
C C79 0.2048(6) 0.2150(6) 0.7380(3) 0.040(2) Uani d 1.00
C C80 0.2258(6) 0.2116(6) 0.7963(3) 0.033(2) Uani d 1.00
C C81 0.7344(7) 0.6750(8) 0.4919(3) 0.049(3) Uani d 1.00
B B1 0.3097(6) 0.2631(6) 0.8869(3) 0.023(2) Uani d 1.00
H H1 0.9049 0.4718 0.7069 0.0370 Uiso calc 1.00
H H2 0.5838 0.7074 0.6928 0.0370 Uiso calc 1.00
H H3 0.6660 0.1874 0.7210 0.0665 Uiso calc 1.00
H H4 0.5607 0.2717 0.6962 0.0665 Uiso calc 1.00
H H5 0.6168 0.2982 0.7469 0.0665 Uiso calc 1.00
H H6 0.8334 0.2024 0.7556 0.0820 Uiso calc 1.00
H H7 0.9083 0.2676 0.7462 0.0820 Uiso calc 1.00
H H8 0.9383 0.1625 0.7151 0.0820 Uiso calc 1.00
H H9 1.0044 0.3105 0.6523 0.1148 Uiso calc 1.00
H H10 1.0145 0.2385 0.6014 0.1148 Uiso calc 1.00
H H11 0.9760 0.3592 0.5911 0.1148 Uiso calc 1.00
H H12 0.8402 0.3217 0.5080 0.1368 Uiso calc 1.00
H H13 0.8109 0.4374 0.5246 0.1368 Uiso calc 1.00
H H14 0.7183 0.3996 0.5086 0.1368 Uiso calc 1.00
H H15 0.5714 0.2983 0.5682 0.1138 Uiso calc 1.00
H H16 0.5076 0.3780 0.6149 0.1138 Uiso calc 1.00
H H17 0.5547 0.4160 0.5593 0.1138 Uiso calc 1.00
H H18 1.0896 0.4966 0.7327 0.0540 Uiso calc 1.00
H H19 1.0126 0.5577 0.7827 0.0540 Uiso calc 1.00
H H20 1.1262 0.5679 0.7696 0.0540 Uiso calc 1.00
H H21 1.0751 0.4885 0.6423 0.0609 Uiso calc 1.00
H H22 1.0139 0.5483 0.5886 0.0609 Uiso calc 1.00
H H23 1.1301 0.5475 0.6002 0.0609 Uiso calc 1.00
H H24 0.8768 0.8405 0.5631 0.0876 Uiso calc 1.00
H H25 1.0043 0.8051 0.5555 0.0876 Uiso calc 1.00
H H26 0.9475 0.7261 0.5463 0.0876 Uiso calc 1.00
H H27 0.8138 0.9609 0.6986 0.1033 Uiso calc 1.00
H H28 0.9321 0.9612 0.6878 0.1033 Uiso calc 1.00
H H29 0.8629 0.9590 0.6363 0.1033 Uiso calc 1.00
H H30 0.9794 0.7447 0.8139 0.0783 Uiso calc 1.00
H H31 0.8856 0.8478 0.7951 0.0783 Uiso calc 1.00
H H32 1.0082 0.8360 0.7850 0.0783 Uiso calc 1.00
H H33 0.8054 0.4051 0.7963 0.0342 Uiso calc 1.00
H H34 0.5803 0.3815 0.9148 0.0430 Uiso calc 1.00
H H35 0.4432 0.4737 0.8528 0.0373 Uiso calc 1.00
H H36 0.3243 0.5863 0.7961 0.0366 Uiso calc 1.00
H H37 0.2048 0.6804 0.7261 0.0478 Uiso calc 1.00
H H38 0.4600 0.6053 0.6112 0.0399 Uiso calc 1.00
H H39 0.8067 0.3607 0.9299 0.0574 Uiso calc 1.00
H H40 0.8712 0.2974 0.8773 0.0574 Uiso calc 1.00
H H41 0.7921 0.2577 0.9151 0.0574 Uiso calc 1.00
H H42 0.2863 0.7384 0.5860 0.0657 Uiso calc 1.00
H H43 0.1850 0.7689 0.6291 0.0657 Uiso calc 1.00
H H44 0.2184 0.6667 0.5949 0.0657 Uiso calc 1.00
H H45 0.8574 0.5728 0.8158 0.0312 Uiso calc 1.00
H H46 0.7357 0.7642 0.9481 0.0389 Uiso calc 1.00
H H47 0.6356 0.8956 0.8837 0.0388 Uiso calc 1.00
H H48 0.5263 0.9994 0.8180 0.0415 Uiso calc 1.00
H H49 0.4426 1.1161 0.7437 0.0453 Uiso calc 1.00
H H50 0.6453 0.9145 0.6310 0.0331 Uiso calc 1.00
H H51 0.8942 0.4982 0.9081 0.0472 Uiso calc 1.00
H H52 0.8289 0.5599 0.9610 0.0472 Uiso calc 1.00
H H53 0.9370 0.5733 0.9381 0.0472 Uiso calc 1.00
H H54 0.5096 1.0633 0.5935 0.0615 Uiso calc 1.00
H H55 0.4039 1.1168 0.6318 0.0615 Uiso calc 1.00
H H56 0.4979 1.1608 0.6283 0.0615 Uiso calc 1.00
H H57 0.5586 0.6893 0.8143 0.0470 Uiso calc 1.00
H H58 0.2736 0.8522 0.8969 0.0735 Uiso calc 1.00
H H59 0.2024 0.9275 0.8088 0.0633 Uiso calc 1.00
H H60 0.4503 0.8417 0.6578 0.0614 Uiso calc 1.00
H H61 0.3764 0.9139 0.5688 0.0775 Uiso calc 1.00
H H62 0.0793 1.0346 0.6493 0.0771 Uiso calc 1.00
H H63 0.5471 0.6603 0.9116 0.0701 Uiso calc 1.00
H H64 0.4314 0.6663 0.9353 0.0701 Uiso calc 1.00
H H65 0.4720 0.7565 0.9463 0.0701 Uiso calc 1.00
H H66 0.1941 1.0747 0.5274 0.1039 Uiso calc 1.00
H H67 0.1771 0.9703 0.5190 0.1039 Uiso calc 1.00
H H68 0.0863 1.0613 0.5510 0.1039 Uiso calc 1.00
H H69 0.1085 0.3612 0.9490 0.0338 Uiso calc 1.00
H H70 -0.0154 0.3008 0.9984 0.0454 Uiso calc 1.00
H H71 0.0189 0.1206 1.0053 0.0524 Uiso calc 1.00
H H72 0.1791 0.0041 0.9616 0.0522 Uiso calc 1.00
H H73 0.3039 0.0640 0.9122 0.0387 Uiso calc 1.00
H H74 0.4075 0.3430 0.9679 0.0308 Uiso calc 1.00
H H75 0.3794 0.5091 0.9977 0.0372 Uiso calc 1.00
H H76 0.2443 0.6563 0.9569 0.0392 Uiso calc 1.00
H H77 0.1340 0.6325 0.8868 0.0421 Uiso calc 1.00
H H78 0.1631 0.4642 0.8577 0.0332 Uiso calc 1.00
H H79 0.5075 0.2238 0.8231 0.0341 Uiso calc 1.00
H H80 0.6918 0.1332 0.8417 0.0394 Uiso calc 1.00
H H81 0.7415 0.0460 0.9308 0.0349 Uiso calc 1.00
H H82 0.6026 0.0439 0.9976 0.0421 Uiso calc 1.00
H H83 0.4180 0.1335 0.9782 0.0341 Uiso calc 1.00
H H84 0.3570 0.3692 0.7899 0.0297 Uiso calc 1.00
H H85 0.3240 0.3739 0.6930 0.0394 Uiso calc 1.00
H H86 0.2262 0.2780 0.6602 0.0420 Uiso calc 1.00
H H87 0.1653 0.1752 0.7249 0.0483 Uiso calc 1.00
H H88 0.2000 0.1689 0.8219 0.0399 Uiso calc 1.00

loop_
_atom_site_aniso_label
_atom_site_aniso_U_11
_atom_site_aniso_U_22
_atom_site_aniso_U_33
_atom_site_aniso_U_12
_atom_site_aniso_U_13
_atom_site_aniso_U_23
Yb1 0.0231(2) 0.0338(2) 0.0214(2) -0.0146(2) 0.00770(10) -0.0081(2)
Yb2 0.0136(2) 0.0213(2) 0.0218(2) -0.00430(10) 0.00250(10) -0.00200(10)
S1 0.0280(10) 0.0460(10) 0.0212(10) -0.0128(9) 0.0000(8) -0.0007(9)
F1 0.090(4) 0.109(5) 0.027(3) -0.059(4) -0.009(3) -0.006(3)
F2 0.060(3) 0.079(4) 0.038(3) -0.035(3) 0.021(2) -0.020(3)
F3 0.116(5) 0.081(4) 0.030(3) -0.058(4) -0.001(3) 0.012(3)
O1 0.035(3) 0.040(3) 0.019(3) -0.032(3) 0.007(2) -0.009(2)
O2 0.013(2) 0.031(3) 0.022(3) -0.005(2) -0.002(2) 0.003(2)
O3 0.039(3) 0.047(3) 0.021(3) -0.025(3) 0.003(2) -0.007(2)
O4 0.031(3) 0.040(3) 0.027(3) -0.020(2) 0.003(2) -0.001(2)
O5 0.031(3) 0.063(4) 0.057(4) -0.002(3) -0.008(3) 0.009(3)
N1 0.019(3) 0.026(3) 0.027(3) -0.007(3) -0.001(2) -0.006(3)
N2 0.027(3) 0.033(4) 0.027(4) -0.018(3) 0.003(3) -0.003(3)
N3 0.016(3) 0.020(3) 0.031(3) -0.007(3) 0.001(2) -0.003(3)
N4 0.019(3) 0.030(4) 0.027(3) -0.011(3) 0.003(2) -0.003(3)
N5 0.033(4) 0.036(4) 0.052(5) -0.016(3) -0.001(3) -0.010(4)
N6 0.037(4) 0.049(5) 0.079(6) -0.006(4) -0.005(4) 0.001(4)
C1 0.037(4) 0.032(5) 0.030(4) -0.016(4) 0.013(3) -0.014(3)
C2 0.039(5) 0.027(5) 0.051(5) -0.010(4) 0.006(4) -0.014(4)
C3 0.056(6) 0.034(5) 0.058(6) -0.024(5) 0.026(5) -0.024(4)
C4 0.085(7) 0.038(5) 0.024(5) -0.027(5) 0.019(4) -0.012(4)
C5 0.055(5) 0.050(6) 0.050(6) -0.025(5) -0.006(4) -0.027(4)
C6 0.016(4) 0.027(4) 0.033(4) -0.007(3) 0.000(3) 0.008(3)
C7 0.015(3) 0.029(4) 0.030(4) -0.009(3) 0.008(3) -0.009(3)
C8 0.015(4) 0.041(5) 0.048(5) -0.010(4) -0.005(3) 0.021(4)
C9 0.017(4) 0.019(4) 0.079(7) -0.007(3) 0.001(4) 0.002(4)
C10 0.023(4) 0.042(5) 0.042(5) -0.019(4) 0.005(3) -0.016(4)
C11 0.059(6) 0.049(6) 0.068(7) -0.033(5) 0.017(5) -0.015(5)
C12 0.058(6) 0.042(6) 0.086(8) 0.004(5) -0.002(5) -0.016(5)
C13 0.054(6) 0.052(7) 0.180(10) -0.023(6) 0.061(7) -0.060(7)
C14 0.220(10) 0.078(8) 0.050(7) -0.065(9) 0.066(8) -0.031(6)
C15 0.130(10) 0.067(8) 0.096(9) -0.035(7) -0.046(7) -0.026(6)
C16 0.019(4) 0.059(6) 0.052(5) -0.011(4) -0.005(4) 0.014(5)
C17 0.038(5) 0.059(6) 0.060(6) -0.024(5) 0.025(4) -0.021(5)
C18 0.045(5) 0.134(10) 0.056(6) -0.056(6) -0.013(4) 0.050(6)
C19 0.048(6) 0.039(6) 0.180(10) -0.030(5) 0.005(7) 0.004(7)
C20 0.039(5) 0.098(8) 0.081(7) -0.050(5) 0.020(5) -0.046(6)
C21 0.022(4) 0.031(4) 0.034(5) -0.010(3) -0.002(3) -0.010(4)
C22 0.046(5) 0.033(5) 0.021(4) -0.016(4) -0.005(3) -0.004(3)
C23 0.052(5) 0.035(5) 0.023(4) -0.019(4) 0.001(4) -0.004(3)
C24 0.036(4) 0.038(5) 0.026(4) -0.020(4) 0.009(3) -0.012(3)
C25 0.024(4) 0.030(4) 0.025(4) -0.014(3) 0.010(3) -0.006(3)
C26 0.026(4) 0.028(4) 0.026(4) -0.015(3) 0.004(3) -0.003(3)
C27 0.025(4) 0.036(5) 0.034(4) -0.016(4) 0.010(3) -0.003(4)
C28 0.020(4) 0.038(5) 0.067(6) -0.016(4) 0.002(4) -0.005(4)
C29 0.027(4) 0.043(5) 0.052(5) -0.023(4) -0.008(4) 0.006(4)
C30 0.036(4) 0.042(5) 0.030(4) -0.024(4) -0.006(3) 0.006(4)
C31 0.059(6) 0.044(6) 0.043(5) -0.021(5) -0.005(4) 0.001(4)
C32 0.044(5) 0.064(6) 0.070(7) -0.034(5) -0.026(5) 0.016(5)
C33 0.019(4) 0.026(4) 0.034(4) -0.010(3) 0.002(3) -0.001(3)
C34 0.022(4) 0.046(5) 0.027(4) -0.015(4) 0.001(3) -0.003(4)
C35 0.032(4) 0.046(5) 0.021(4) -0.016(4) 0.002(3) -0.006(4)
C36 0.029(4) 0.035(5) 0.033(4) -0.012(4) 0.004(3) -0.013(4)
C37 0.021(3) 0.026(4) 0.032(4) -0.015(3) 0.004(3) -0.005(3)
C38 0.018(4) 0.028(4) 0.038(5) -0.010(3) -0.001(3) -0.005(3)
C39 0.026(4) 0.035(5) 0.040(5) -0.008(4) 0.004(4) -0.011(4)
C40 0.031(4) 0.024(4) 0.049(5) 0.002(4) 0.006(4) -0.016(4)
C41 0.024(4) 0.025(4) 0.053(5) -0.006(3) -0.008(4) -0.001(4)
C42 0.021(4) 0.028(4) 0.030(4) -0.004(3) -0.002(3) -0.003(3)
C43 0.043(5) 0.046(5) 0.026(4) -0.016(4) 0.004(4) 0.002(4)
C44 0.043(5) 0.040(5) 0.057(6) 0.003(4) -0.009(4) -0.006(4)
C45 0.031(4) 0.040(5) 0.052(6) -0.019(4) -0.005(4) -0.009(4)
C46 0.039(5) 0.041(5) 0.048(5) -0.019(4) 0.003(4) -0.013(4)
C47 0.056(6) 0.062(7) 0.059(7) -0.015(5) 0.021(5) -0.022(5)
C48 0.042(5) 0.047(6) 0.061(7) -0.007(4) 0.008(5) -0.014(5)
C49 0.028(4) 0.033(5) 0.054(6) -0.013(4) 0.001(4) -0.006(4)
C50 0.026(4) 0.035(5) 0.064(6) -0.008(4) 0.006(4) -0.008(4)
C51 0.039(5) 0.051(6) 0.067(7) -0.020(5) -0.001(5) 0.008(5)
C52 0.053(6) 0.061(7) 0.083(8) -0.026(5) -0.008(5) 0.013(6)
C53 0.066(7) 0.046(6) 0.068(7) -0.008(5) -0.011(6) 0.014(5)
C54 0.039(5) 0.046(6) 0.097(9) -0.001(5) -0.013(6) -0.009(6)
C55 0.061(6) 0.078(7) 0.047(6) -0.038(6) 0.001(5) -0.009(5)
C56 0.104(9) 0.058(7) 0.092(9) -0.022(7) -0.027(7) 0.016(6)
C57 0.024(4) 0.030(4) 0.021(4) -0.005(3) -0.010(3) 0.008(3)
C58 0.027(4) 0.033(4) 0.023(4) -0.009(3) -0.004(3) 0.000(3)
C59 0.026(4) 0.051(6) 0.031(5) -0.008(4) -0.002(3) 0.002(4)
C60 0.036(5) 0.061(6) 0.040(5) -0.026(5) 0.002(4) 0.011(4)
C61 0.044(5) 0.043(5) 0.049(5) -0.025(4) -0.004(4) 0.015(4)
C62 0.021(4) 0.037(5) 0.032(4) -0.002(3) -0.003(3) 0.004(4)
C63 0.022(4) 0.028(4) 0.020(4) -0.008(3) 0.004(3) -0.004(3)
C64 0.021(4) 0.028(4) 0.023(4) -0.005(3) 0.002(3) 0.000(3)
C65 0.035(4) 0.047(5) 0.019(4) -0.024(4) 0.001(3) -0.002(4)
C66 0.041(4) 0.025(4) 0.035(5) -0.015(4) 0.010(4) -0.010(4)
C67 0.035(4) 0.028(5) 0.030(4) 0.001(4) 0.004(3) 0.003(4)
C68 0.027(4) 0.030(4) 0.020(4) -0.004(3) -0.006(3) 0.002(3)
C69 0.023(4) 0.018(4) 0.024(4) -0.004(3) 0.002(3) 0.001(3)
C70 0.031(4) 0.026(4) 0.026(4) -0.008(3) -0.003(3) 0.002(3)
C71 0.022(4) 0.038(5) 0.041(5) -0.013(4) 0.002(3) -0.005(4)
C72 0.022(4) 0.020(4) 0.044(5) -0.005(3) -0.012(3) -0.001(3)
C73 0.035(4) 0.032(5) 0.033(4) -0.006(4) -0.004(3) 0.009(4)
C74 0.022(4) 0.025(4) 0.030(4) -0.001(3) 0.000(3) 0.010(3)
C75 0.017(3) 0.020(4) 0.028(4) -0.001(3) 0.003(3) -0.004(3)
C76 0.022(4) 0.018(4) 0.028(4) -0.001(3) -0.001(3) 0.000(3)
C77 0.027(4) 0.029(5) 0.030(4) 0.004(3) 0.005(3) 0.000(3)
C78 0.036(4) 0.036(5) 0.021(4) 0.001(4) 0.000(3) -0.004(4)
C79 0.036(5) 0.049(5) 0.037(5) -0.016(4) -0.009(4) -0.006(4)
C80 0.030(4) 0.037(5) 0.029(4) -0.009(4) -0.002(3) -0.003(4)
C81 0.057(6) 0.076(7) 0.023(5) -0.037(6) -0.001(4) 0.007(5)
B1 0.023(4) 0.022(5) 0.020(4) -0.005(4) -0.001(3) -0.003(3)

loop_
_atom_type_symbol
_atom_type_description
_atom_type_scat_dispersion_real
_atom_type_scat_dispersion_imag
_atom_type_scat_source
H H 0.000 0.000
;International Tables for Crystallography
(1992, Vol. C, Table 6.1.1.2)
;
C C 0.003 0.002
;International Tables for Crystallography
(1992, Vol. C, Tables 4.2.6.8 and 6.1.1.1)
;
B B 0.001 0.001
;International Tables for Crystallography
(1992, Vol. C, Tables 4.2.6.8 and 6.1.1.1)
;
F F 0.017 0.010
;International Tables for Crystallography
(1992, Vol. C, Tables 4.2.6.8 and 6.1.1.1)
;
N N 0.006 0.003
;International Tables for Crystallography
(1992, Vol. C, Tables 4.2.6.8 and 6.1.1.1)
;
O O 0.011 0.006
;International Tables for Crystallography
(1992, Vol. C, Tables 4.2.6.8 and 6.1.1.1)
;
S S 0.125 0.123
;International Tables for Crystallography
(1992, Vol. C, Tables 4.2.6.8 and 6.1.1.1)
;
Yb Yb -0.385 5.549
;International Tables for Crystallography
(1992, Vol. C, Tables 4.2.6.8 and 6.1.1.1)
;

loop_
_geom_angle_atom_site_label_1
_geom_angle_atom_site_label_2
_geom_angle_atom_site_label_3
_geom_angle
_geom_angle_publ_flag
Yb2 Yb1 O1 38.10(10) no
Yb2 Yb1 O2 35.60(10) no
Yb2 Yb1 O3 75.50(10) no
Yb2 Yb1 N1 97.50(10) no
Yb2 Yb1 N2 112.90(10) no
Yb2 Yb1 C1 157.9(2) no
Yb2 Yb1 C2 127.4(2) no
Yb2 Yb1 C3 113.8(2) no
Yb2 Yb1 C4 125.3(2) no
Yb2 Yb1 C5 156.2(2) no
Yb2 Yb1 Cg1 140.090(10) no
O1 Yb1 O2 71.5(2) no
O1 Yb1 O3 95.5(2) no
O1 Yb1 N1 93.7(2) no
O1 Yb1 N2 145.1(2) no
O1 Yb1 C1 120.0(2) no
O1 Yb1 C2 89.2(2) no
O1 Yb1 C3 80.0(2) no
O1 Yb1 C4 102.7(2) no
O1 Yb1 C5 131.0(2) no
O1 Yb1 Cg1 105.30(10) no
O2 Yb1 O3 76.4(2) no
O2 Yb1 N1 83.4(2) no
O2 Yb1 N2 77.3(2) no
O2 Yb1 C1 158.7(2) no
O2 Yb1 C2 154.8(2) no
O2 Yb1 C3 149.2(2) no
O2 Yb1 C4 148.5(2) no
O2 Yb1 C5 153.9(2) no
O2 Yb1 Cg1 174.70(10) no
O3 Yb1 N1 153.8(2) no
O3 Yb1 N2 92.0(2) no
O3 Yb1 C1 117.4(2) no
O3 Yb1 C2 122.9(2) no
O3 Yb1 C3 95.4(2) no
O3 Yb1 C4 73.4(2) no
O3 Yb1 C5 87.0(2) no
O3 Yb1 Cg1 99.90(10) no
N1 Yb1 N2 67.0(2) no
N1 Yb1 C1 78.2(2) no
N1 Yb1 C2 81.7(2) no
N1 Yb1 C3 110.4(2) no
N1 Yb1 C4 128.1(2) no
N1 Yb1 C5 105.1(2) no
N1 Yb1 Cg1 101.20(10) no
N2 Yb1 C1 85.7(2) no
N2 Yb1 C2 114.8(2) no
N2 Yb1 C3 133.2(2) no
N2 Yb1 C4 112.1(3) no
N2 Yb1 C5 83.4(2) no
N2 Yb1 Cg1 106.90(10) no
C1 Yb1 C2 30.9(2) no
C1 Yb1 C3 50.2(2) no
C1 Yb1 C4 50.9(2) no
C1 Yb1 C5 30.5(2) no
C1 Yb1 Cg1 26.60(10) no
C2 Yb1 C3 29.8(2) no
C2 Yb1 C4 50.3(3) no
C2 Yb1 C5 50.9(3) no
C2 Yb1 Cg1 26.3(2) no
C3 Yb1 C4 30.4(3) no
C3 Yb1 C5 51.1(3) no
C3 Yb1 Cg1 26.4(2) no
C4 Yb1 C5 31.8(3) no
C4 Yb1 Cg1 27.0(2) no
C5 Yb1 Cg1 27.4(2) no
Yb1 Yb2 O1 37.30(10) no
Yb1 Yb2 O2 35.50(10) no
Yb1 Yb2 O4 75.70(10) no
Yb1 Yb2 N3 98.20(10) no
Yb1 Yb2 N4 116.70(10) no
Yb1 Yb2 C6 121.5(2) no
Yb1 Yb2 C7 113.0(2) no
Yb1 Yb2 C8 131.9(2) no
Yb1 Yb2 C9 162.4(2) no
Yb1 Yb2 C10 150.0(2) no
Yb1 Yb2 Cg2 140.080(10) no
O1 Yb2 O2 70.7(2) no
O1 Yb2 O4 94.6(2) no
O1 Yb2 N3 97.0(2) no
O1 Yb2 N4 150.1(2) no
O1 Yb2 C6 84.2(2) no
O1 Yb2 C7 81.8(2) no
O1 Yb2 C8 110.0(2) no
O1 Yb2 C9 131.8(2) no
O1 Yb2 C10 113.4(2) no
O1 Yb2 Cg2 105.40(10) no
O2 Yb2 O4 77.10(10) no
O2 Yb2 N3 81.8(2) no
O2 Yb2 N4 81.5(2) no
O2 Yb2 C6 151.0(2) no
O2 Yb2 C7 147.7(2) no
O2 Yb2 C8 151.4(2) no
O2 Yb2 C9 157.2(2) no
O2 Yb2 C10 157.1(2) no
O2 Yb2 Cg2 175.40(10) no
O4 Yb2 N3 151.0(2) no
O4 Yb2 N4 89.3(2) no
O4 Yb2 C6 120.3(2) no
O4 Yb2 C7 88.9(2) no
O4 Yb2 C8 74.3(2) no
O4 Yb2 C9 94.6(2) no
O4 Yb2 C10 123.4(2) no
O4 Yb2 Cg2 101.10(10) no
N3 Yb2 N4 67.8(2) no
N3 Yb2 C6 87.3(2) no
N3 Yb2 C7 119.1(2) no
N3 Yb2 C8 125.3(2) no
N3 Yb2 C9 97.3(2) no
N3 Yb2 C10 75.4(2) no
N3 Yb2 Cg2 101.30(10) no
N4 Yb2 C6 119.0(2) no
N4 Yb2 C7 128.0(2) no
N4 Yb2 C8 99.6(2) no
N4 Yb2 C9 77.2(2) no
N4 Yb2 C10 88.4(2) no
N4 Yb2 Cg2 102.90(10) no
C6 Yb2 C7 31.7(2) no
C6 Yb2 C8 51.3(2) no
C6 Yb2 C9 50.9(2) no
C6 Yb2 C10 30.7(2) no
C6 Yb2 Cg2 27.20(10) no
C7 Yb2 C8 31.1(2) no
C7 Yb2 C9 51.2(2) no
C7 Yb2 C10 51.3(2) no
C7 Yb2 Cg2 27.7(2) no
C8 Yb2 C9 30.6(2) no
C8 Yb2 C10 50.6(2) no
C8 Yb2 Cg2 27.0(2) no
C9 Yb2 C10 30.5(2) no
C9 Yb2 Cg2 26.5(2) no
C10 Yb2 Cg2 26.4(2) no
O3 S1 O4 113.4(3) no
O3 S1 O5 115.4(3) no
O3 S1 C81 103.5(4) no
O4 S1 O5 115.5(3) no
O4 S1 C81 102.1(3) no
O5 S1 C81 104.6(4) no
Yb1 O1 Yb2 104.5(2) yes
Yb1 O2 Yb2 109.0(2) yes
Yb1 O3 S1 132.4(3) no
Yb2 O4 S1 132.6(3) no
Yb1 N1 C21 121.5(4) no
Yb1 N1 C25 120.3(4) no
C21 N1 C25 117.5(6) no
Yb1 N2 C26 119.4(4) no
Yb1 N2 C30 121.0(4) no
C26 N2 C30 118.5(6) no
Yb2 N3 C33 122.0(5) no
Yb2 N3 C37 119.1(4) no
C33 N3 C37 118.3(6) no
Yb2 N4 C38 120.9(5) no
Yb2 N4 C42 121.2(5) no
C38 N4 C42 117.5(6) no
C45 N5 C49 116.9(7) no
C50 N6 C54 117.1(8) no
Yb1 C1 C2 76.6(4) no
Yb1 C1 C5 73.6(4) no
Yb1 C1 C11 122.9(5) no
Yb1 C1 Cg1 63.6(3) no
C2 C1 C5 109.0(7) no
C2 C1 C11 123.5(7) no
C2 C1 Cg1 53.7(4) no
C5 C1 C11 126.9(8) no
C5 C1 Cg1 55.3(5) no
C11 C1 Cg1 173.1(7) no
Yb1 C2 C1 72.5(4) no
Yb1 C2 C3 73.3(5) no
Yb1 C2 C12 125.6(6) no
Yb1 C2 Cg1 61.4(3) no
C1 C2 C3 106.9(7) no
C1 C2 C12 126.8(8) no
C1 C2 Cg1 52.9(4) no
C3 C2 C12 125.9(8) no
C3 C2 Cg1 53.9(5) no
C12 C2 Cg1 173.0(8) no
Yb1 C3 C2 76.9(5) no
Yb1 C3 C4 73.8(5) no
Yb1 C3 C13 121.2(5) no
Yb1 C3 Cg1 63.2(3) no
C2 C3 C4 110.0(7) no
C2 C3 C13 124.6(9) no
C2 C3 Cg1 55.2(5) no
C4 C3 C13 125.0(9) no
C4 C3 Cg1 54.8(5) no
C13 C3 Cg1 175.6(8) no
Yb1 C4 C3 75.8(5) no
Yb1 C4 C5 73.6(4) no
Yb1 C4 C14 122.6(6) no
Yb1 C4 Cg1 64.3(3) no
C3 C4 C5 107.2(7) no
C3 C4 C14 126.6(10) no
C3 C4 Cg1 53.7(5) no
C5 C4 C14 126.2(9) no
C5 C4 Cg1 53.5(5) no
C14 C4 Cg1 173.0(8) no
Yb1 C5 C1 75.9(4) no
Yb1 C5 C4 74.6(5) no
Yb1 C5 C15 120.4(6) no
Yb1 C5 Cg1 64.9(3) no
C1 C5 C4 106.9(7) no
C1 C5 C15 126.9(9) no
C1 C5 Cg1 54.0(5) no
C4 C5 C15 126.0(9) no
C4 C5 Cg1 52.9(5) no
C15 C5 Cg1 174.8(8) no
Yb2 C6 C7 73.6(4) no
Yb2 C6 C10 77.2(4) no
Yb2 C6 C16 117.5(4) no
Yb2 C6 Cg2 64.5(3) no
C7 C6 C10 108.0(6) no
C7 C6 C16 126.4(7) no
C7 C6 Cg2 54.2(4) no
C10 C6 C16 125.5(7) no
C10 C6 Cg2 53.8(4) no
C16 C6 Cg2 177.9(6) no
Yb2 C7 C6 74.6(4) no
Yb2 C7 C8 76.4(4) no
Yb2 C7 C17 117.8(4) no
Yb2 C7 Cg2 65.1(3) no
C6 C7 C8 107.2(6) no
C6 C7 C17 125.0(7) no
C6 C7 Cg2 53.2(4) no
C8 C7 C17 127.6(7) no
C8 C7 Cg2 54.0(4) no
C17 C7 Cg2 176.6(6) no
Yb2 C8 C7 72.5(4) no
Yb2 C8 C9 76.7(4) no
Yb2 C8 C18 121.9(5) no
Yb2 C8 Cg2 63.0(3) no
C7 C8 C9 108.9(7) no
C7 C8 C18 124.1(8) no
C7 C8 Cg2 54.6(4) no
C9 C8 C18 126.7(8) no
C9 C8 Cg2 54.2(5) no
C18 C8 Cg2 174.9(6) no
Yb2 C9 C8 72.8(4) no
Yb2 C9 C10 73.9(4) no
Yb2 C9 C19 125.5(5) no
Yb2 C9 Cg2 60.8(3) no
C8 C9 C10 107.4(7) no
C8 C9 C19 126.9(9) no
C8 C9 Cg2 54.0(4) no
C10 C9 C19 125.2(9) no
C10 C9 Cg2 53.4(4) no
C19 C9 Cg2 173.5(7) no
Yb2 C10 C6 72.1(4) no
Yb2 C10 C9 75.6(4) no
Yb2 C10 C20 125.2(5) no
Yb2 C10 Cg2 61.7(3) no
C6 C10 C9 108.5(7) no
C6 C10 C20 127.4(8) no
C6 C10 Cg2 54.2(4) no
C9 C10 C20 123.6(8) no
C9 C10 Cg2 54.3(5) no
C20 C10 Cg2 172.9(7) no
N1 C21 C22 124.6(6) no
C21 C22 C23 115.8(7) no
C21 C22 C31 120.3(7) no
C23 C22 C31 124.0(7) no
C22 C23 C24 121.0(7) no
C23 C24 C25 119.5(6) no
N1 C25 C24 121.5(6) no
N1 C25 C26 115.8(6) no
C24 C25 C26 122.7(6) no
N2 C26 C25 116.2(6) no
N2 C26 C27 120.4(6) no
C25 C26 C27 123.4(6) no
C26 C27 C28 119.5(7) no
C27 C28 C29 121.2(7) no
C28 C29 C30 116.4(7) no
C28 C29 C32 122.9(7) no
C30 C29 C32 120.6(7) no
N2 C30 C29 124.0(7) no
N3 C33 C34 125.4(7) no
C33 C34 C35 116.4(7) no
C33 C34 C43 120.6(7) no
C35 C34 C43 123.0(7) no
C34 C35 C36 119.7(7) no
C35 C36 C37 119.9(7) no
N3 C37 C36 120.2(6) no
N3 C37 C38 115.7(6) no
C36 C37 C38 124.1(7) no
N4 C38 C37 115.3(6) no
N4 C38 C39 122.0(7) no
C37 C38 C39 122.7(7) no
C38 C39 C40 118.9(7) no
C39 C40 C41 120.8(7) no
C40 C41 C42 116.4(7) no
C40 C41 C44 123.2(7) no
C42 C41 C44 120.4(8) no
N4 C42 C41 124.5(7) no
N5 C45 C46 125.7(8) no
C45 C46 C47 115.7(8) no
C45 C46 C55 120.8(8) no
C47 C46 C55 123.4(8) no
C46 C47 C48 120.7(8) no
C47 C48 C49 119.0(8) no
N5 C49 C48 121.9(8) no
N5 C49 C50 116.7(7) no
C48 C49 C50 121.4(8) no
N6 C50 C49 116.6(8) no
N6 C50 C51 120.8(8) no
C49 C50 C51 122.6(7) no
C50 C51 C52 119.9(8) no
C51 C52 C53 119.2(9) no
C52 C53 C54 116.2(9) no
C52 C53 C56 121.0(10) no
C54 C53 C56 121.9(10) no
N6 C54 C53 126.7(9) no
C58 C57 C62 114.6(6) no
C58 C57 B1 122.7(6) no
C62 C57 B1 122.6(6) no
C57 C58 C59 122.8(7) no
C58 C59 C60 120.3(7) no
C59 C60 C61 118.7(7) no
C60 C61 C62 120.9(8) no
C57 C62 C61 122.8(7) no
C64 C63 C68 114.5(6) no
C64 C63 B1 123.0(6) no
C68 C63 B1 122.5(6) no
C63 C64 C65 123.4(6) no
C64 C65 C66 120.1(7) no
C65 C66 C67 119.1(7) no
C66 C67 C68 119.5(7) no
C63 C68 C67 123.4(7) no
C70 C69 C74 114.7(6) no
C70 C69 B1 122.4(6) no
C74 C69 B1 122.5(6) no
C69 C70 C71 123.1(6) no
C70 C71 C72 120.2(6) no
C71 C72 C73 118.5(6) no
C72 C73 C74 120.5(6) no
C69 C74 C73 123.0(6) no
C76 C75 C80 114.6(6) no
C76 C75 B1 122.6(6) no
C80 C75 B1 122.8(6) no
C75 C76 C77 123.6(7) no
C76 C77 C78 119.7(7) no
C77 C78 C79 119.0(7) no
C78 C79 C80 120.7(7) no
C75 C80 C79 122.5(7) no
S1 C81 F1 111.4(6) no
S1 C81 F2 110.7(5) no
S1 C81 F3 111.1(7) no
F1 C81 F2 107.5(8) no
F1 C81 F3 108.1(7) no
F2 C81 F3 107.8(7) no
Yb1 Cg1 C1 89.8(3) no
Yb1 Cg1 C2 92.3(4) no
Yb1 Cg1 C3 90.4(4) no
Yb1 Cg1 C4 88.7(4) no
Yb1 Cg1 C5 87.8(4) no
C1 Cg1 C2 73.3(5) no
C1 Cg1 C3 144.1(6) no
C1 Cg1 C4 144.4(6) no
C1 Cg1 C5 70.8(5) no
C2 Cg1 C3 70.9(6) no
C2 Cg1 C4 142.3(6) no
C2 Cg1 C5 144.1(6) no
C3 Cg1 C4 71.5(6) no
C3 Cg1 C5 145.1(6) no
C4 Cg1 C5 73.6(6) no
Yb2 Cg2 C6 88.2(3) no
Yb2 Cg2 C7 87.2(3) no
Yb2 Cg2 C8 90.1(3) no
Yb2 Cg2 C9 92.7(3) no
Yb2 Cg2 C10 91.9(3) no
C6 Cg2 C7 72.6(5) no
C6 Cg2 C8 143.9(5) no
C6 Cg2 C9 144.3(6) no
C6 Cg2 C10 72.0(5) no
C7 Cg2 C8 71.3(5) no
C7 Cg2 C9 143.1(6) no
C7 Cg2 C10 144.6(5) no
C8 Cg2 C9 71.8(5) no
C8 Cg2 C10 144.1(6) no
C9 Cg2 C10 72.3(5) no
C57 B1 C63 108.5(5) no
C57 B1 C69 111.9(5) no
C57 B1 C75 108.7(6) no
C63 B1 C69 107.0(5) no
C63 B1 C75 109.7(5) no
C69 B1 C75 110.9(5) no
Yb1 O1 H1 121.540 no
Yb2 O1 H1 128.794 no
Yb1 O2 H2 124.632 no
Yb2 O2 H2 122.142 no
C1 C11 H3 109.167 no
C1 C11 H4 109.215 no
C1 C11 H5 109.165 no
H3 C11 H4 109.783 no
H3 C11 H5 109.734 no
H4 C11 H5 109.759 no
C2 C12 H6 109.364 no
C2 C12 H7 109.062 no
C2 C12 H8 109.305 no
H6 C12 H7 109.628 no
H6 C12 H8 109.887 no
H7 C12 H8 109.578 no
C3 C13 H9 109.411 no
C3 C13 H10 109.362 no
C3 C13 H11 109.458 no
H9 C13 H10 109.590 no
H9 C13 H11 109.557 no
H10 C13 H11 109.448 no
C4 C14 H12 110.000 no
C4 C14 H13 109.703 no
C4 C14 H14 109.135 no
H12 C14 H13 109.867 no
H12 C14 H14 109.049 no
H13 C14 H14 109.000 no
C5 C15 H15 109.284 no
C5 C15 H16 109.316 no
C5 C15 H17 109.089 no
H15 C15 H16 109.915 no
H15 C15 H17 109.546 no
H16 C15 H17 109.672 no
C6 C16 H18 109.371 no
C6 C16 H19 109.379 no
C6 C16 H20 109.227 no
H18 C16 H19 109.773 no
H18 C16 H20 109.474 no
H19 C16 H20 109.601 no
C7 C17 H21 109.431 no
C7 C17 H22 109.458 no
C7 C17 H23 109.427 no
H21 C17 H22 109.507 no
H21 C17 H23 109.479 no
H22 C17 H23 109.524 no
C8 C18 H24 109.203 no
C8 C18 H25 109.365 no
C8 C18 H26 109.271 no
H24 C18 H25 109.666 no
H24 C18 H26 109.522 no
H25 C18 H26 109.798 no
C9 C19 H27 109.391 no
C9 C19 H28 109.384 no
C9 C19 H29 109.613 no
H27 C19 H28 109.241 no
H27 C19 H29 109.664 no
H28 C19 H29 109.534 no
C10 C20 H30 109.492 no
C10 C20 H31 109.366 no
C10 C20 H32 109.468 no
H30 C20 H31 109.459 no
H30 C20 H32 109.606 no
H31 C20 H32 109.437 no
N1 C21 H33 117.703 no
C22 C21 H33 117.715 no
C22 C23 H34 119.482 no
C24 C23 H34 119.511 no
C23 C24 H35 120.214 no
C25 C24 H35 120.294 no
C26 C27 H36 120.325 no
C28 C27 H36 120.143 no
C27 C28 H37 119.492 no
C29 C28 H37 119.318 no
N2 C30 H38 118.164 no
C29 C30 H38 117.829 no
C22 C31 H39 109.386 no
C22 C31 H40 109.420 no
C22 C31 H41 109.335 no
H39 C31 H40 109.645 no
H39 C31 H41 109.525 no
H40 C31 H41 109.515 no
C29 C32 H42 109.376 no
C29 C32 H43 109.447 no
C29 C32 H44 109.149 no
H42 C32 H43 109.803 no
H42 C32 H44 109.524 no
H43 C32 H44 109.525 no
N3 C33 H45 117.409 no
C34 C33 H45 117.229 no
C34 C35 H46 120.014 no
C36 C35 H46 120.237 no
C35 C36 H47 119.943 no
C37 C36 H47 120.169 no
C38 C39 H48 120.540 no
C40 C39 H48 120.576 no
C39 C40 H49 119.541 no
C41 C40 H49 119.676 no
N4 C42 H50 117.842 no
C41 C42 H50 117.695 no
C34 C43 H51 109.468 no
C34 C43 H52 109.352 no
C34 C43 H53 109.424 no
H51 C43 H52 109.498 no
H51 C43 H53 109.592 no
H52 C43 H53 109.493 no
C41 C44 H54 109.206 no
C41 C44 H55 109.348 no
C41 C44 H56 109.230 no
H54 C44 H55 109.699 no
H54 C44 H56 109.574 no
H55 C44 H56 109.767 no
N5 C45 H57 117.152 no
C46 C45 H57 117.165 no
C46 C47 H58 119.674 no
C48 C47 H58 119.577 no
C47 C48 H59 120.534 no
C49 C48 H59 120.433 no
C50 C51 H60 120.009 no
C52 C51 H60 120.063 no
C51 C52 H61 120.157 no
C53 C52 H61 120.656 no
N6 C54 H62 116.848 no
C53 C54 H62 116.441 no
C46 C55 H63 109.214 no
C46 C55 H64 109.455 no
C46 C55 H65 109.231 no
H63 C55 H64 109.712 no
H63 C55 H65 109.518 no
H64 C55 H65 109.695 no
C53 C56 H66 109.093 no
C53 C56 H67 109.227 no
C53 C56 H68 109.036 no
H66 C56 H67 109.917 no
H66 C56 H68 109.781 no
H67 C56 H68 109.766 no
C57 C58 H69 118.639 no
C59 C58 H69 118.541 no
C58 C59 H70 120.060 no
C60 C59 H70 119.669 no
C59 C60 H71 120.611 no
C61 C60 H71 120.712 no
C60 C61 H72 119.646 no
C62 C61 H72 119.500 no
C57 C62 H73 118.530 no
C61 C62 H73 118.653 no
C63 C64 H74 118.309 no
C65 C64 H74 118.285 no
C64 C65 H75 119.870 no
C66 C65 H75 120.014 no
C65 C66 H76 120.419 no
C67 C66 H76 120.507 no
C66 C67 H77 120.262 no
C68 C67 H77 120.238 no
C63 C68 H78 118.264 no
C67 C68 H78 118.335 no
C69 C70 H79 118.484 no
C71 C70 H79 118.434 no
C70 C71 H80 119.908 no
C72 C71 H80 119.917 no
C71 C72 H81 120.599 no
C73 C72 H81 120.888 no
C72 C73 H82 119.666 no
C74 C73 H82 119.810 no
C69 C74 H83 118.579 no
C73 C74 H83 118.435 no
C75 C76 H84 118.169 no
C77 C76 H84 118.232 no
C76 C77 H85 120.041 no
C78 C77 H85 120.279 no
C77 C78 H86 120.272 no
C79 C78 H86 120.772 no
C78 C79 H87 119.632 no
C80 C79 H87 119.680 no
C75 C80 H88 118.663 no
C79 C80 H88 118.869 no

loop_
_geom_bond_atom_site_label_1
_geom_bond_atom_site_label_2
_geom_bond_distance
_geom_bond_publ_flag
Yb1 Yb2 3.5990(4) yes
Yb1 O1 2.255(4) yes
Yb1 O2 2.207(4) yes
Yb1 O3 2.361(4) yes
Yb1 N1 2.408(5) yes
Yb1 N2 2.424(5) yes
Yb1 C1 2.651(7) no
Yb1 C2 2.704(8) no
Yb1 C3 2.660(8) no
Yb1 C4 2.635(8) no
Yb1 C5 2.622(8) no
Yb1 Cg1 2.3750(3) yes
Yb2 O1 2.295(5) yes
Yb2 O2 2.214(4) yes
Yb2 O4 2.332(5) yes
Yb2 N3 2.408(6) yes
Yb2 N4 2.389(6) yes
Yb2 C6 2.611(6) no
Yb2 C7 2.598(6) no
Yb2 C8 2.648(7) no
Yb2 C9 2.698(7) no
Yb2 C10 2.677(7) no
Yb2 Cg2 2.3585(3) yes
S1 O3 1.450(5) no
S1 O4 1.460(5) no
S1 O5 1.410(5) no
S1 C81 1.821(8) no
F1 C81 1.324(9) no
F2 C81 1.341(10) no
F3 C81 1.319(10) no
N1 C21 1.347(8) no
N1 C25 1.342(8) no
N2 C26 1.349(8) no
N2 C30 1.351(9) no
N3 C33 1.333(8) no
N3 C37 1.361(8) no
N4 C38 1.346(9) no
N4 C42 1.347(8) no
N5 C45 1.327(10) no
N5 C49 1.355(9) no
N6 C50 1.353(9) no
N6 C54 1.340(10) no
C1 C2 1.430(10) no
C1 C5 1.390(10) no
C1 C11 1.510(10) no
C1 Cg1 1.188(7) no
C2 C3 1.380(10) no
C2 C12 1.490(10) no
C2 Cg1 1.200(9) no
C3 C4 1.390(10) no
C3 C13 1.540(10) no
C3 Cg1 1.181(8) no
C4 C5 1.440(10) no
C4 C14 1.510(10) no
C4 Cg1 1.197(8) no
C5 C15 1.510(10) no
C5 Cg1 1.207(8) no
C6 C7 1.424(9) no
C6 C10 1.401(10) no
C6 C16 1.494(10) no
C6 Cg2 1.195(7) no
C7 C8 1.406(10) no
C7 C17 1.510(10) no
C7 Cg2 1.210(7) no
C8 C9 1.410(10) no
C8 C18 1.530(10) no
C8 Cg2 1.201(8) no
C9 C10 1.410(10) no
C9 C19 1.490(10) no
C9 Cg2 1.204(8) no
C10 C20 1.490(10) no
C10 Cg2 1.189(8) no
C21 C22 1.401(9) no
C22 C23 1.380(10) no
C22 C31 1.500(10) no
C23 C24 1.367(10) no
C24 C25 1.394(9) no
C25 C26 1.474(9) no
C26 C27 1.403(9) no
C27 C28 1.370(10) no
C28 C29 1.370(10) no
C29 C30 1.389(10) no
C29 C32 1.510(10) no
C33 C34 1.368(10) no
C34 C35 1.400(10) no
C34 C43 1.510(10) no
C35 C36 1.381(10) no
C36 C37 1.394(9) no
C37 C38 1.496(9) no
C38 C39 1.384(10) no
C39 C40 1.370(10) no
C40 C41 1.380(10) no
C41 C42 1.378(10) no
C41 C44 1.520(10) no
C45 C46 1.400(10) no
C46 C47 1.370(10) no
C46 C55 1.480(10) no
C47 C48 1.390(10) no
C48 C49 1.390(10) no
C49 C50 1.460(10) no
C50 C51 1.400(10) no
C51 C52 1.400(10) no
C52 C53 1.390(10) no
C53 C54 1.370(10) no
C53 C56 1.500(10) no
C57 C58 1.407(9) no
C57 C62 1.398(10) no
C57 B1 1.652(10) no
C58 C59 1.382(10) no
C59 C60 1.380(10) no
C60 C61 1.370(10) no
C61 C62 1.382(10) no
C63 C64 1.404(9) no
C63 C68 1.393(9) no
C63 B1 1.650(10) no
C64 C65 1.384(10) no
C65 C66 1.377(10) no
C66 C67 1.390(10) no
C67 C68 1.400(10) no
C69 C70 1.398(9) no
C69 C74 1.396(9) no
C69 B1 1.645(10) no
C70 C71 1.386(9) no
C71 C72 1.389(10) no
C72 C73 1.370(10) no
C73 C74 1.392(9) no
C75 C76 1.397(9) no
C75 C80 1.393(10) no
C75 B1 1.656(10) no
C76 C77 1.389(10) no
C77 C78 1.367(11) no
C78 C79 1.370(10) no
C79 C80 1.398(10) no
O1 H1 0.791 no
O2 H2 0.949 no
C11 H3 0.948 no
C11 H4 0.948 no
C11 H5 0.949 no
C12 H6 0.947 no
C12 H7 0.951 no
C12 H8 0.948 no
C13 H9 0.949 no
C13 H10 0.950 no
C13 H11 0.950 no
C14 H12 0.954 no
C14 H13 0.942 no
C14 H14 0.951 no
C15 H15 0.948 no
C15 H16 0.947 no
C15 H17 0.951 no
C16 H18 0.949 no
C16 H19 0.947 no
C16 H20 0.951 no
C17 H21 0.950 no
C17 H22 0.950 no
C17 H23 0.950 no
C18 H24 0.951 no
C18 H25 0.947 no
C18 H26 0.949 no
C19 H27 0.951 no
C19 H28 0.952 no
C19 H29 0.947 no
C20 H30 0.949 no
C20 H31 0.951 no
C20 H32 0.949 no
C21 H33 0.951 no
C23 H34 0.951 no
C24 H35 0.951 no
C27 H36 0.951 no
C28 H37 0.950 no
C30 H38 0.953 no
C31 H39 0.949 no
C31 H40 0.949 no
C31 H41 0.950 no
C32 H42 0.948 no
C32 H43 0.948 no
C32 H44 0.951 no
C33 H45 0.951 no
C35 H46 0.950 no
C36 H47 0.951 no
C39 H48 0.950 no
C40 H49 0.950 no
C42 H50 0.953 no
C43 H51 0.949 no
C43 H52 0.950 no
C43 H53 0.949 no
C44 H54 0.950 no
C44 H55 0.947 no
C44 H56 0.949 no
C45 H57 0.951 no
C47 H58 0.950 no
C48 H59 0.950 no
C51 H60 0.952 no
C52 H61 0.953 no
C54 H62 0.951 no
C55 H63 0.950 no
C55 H64 0.948 no
C55 H65 0.950 no
C56 H66 0.947 no
C56 H67 0.947 no
C56 H68 0.949 no
C58 H69 0.951 no
C59 H70 0.947 no
C60 H71 0.950 no
C61 H72 0.951 no
C62 H73 0.951 no
C64 H74 0.951 no
C65 H75 0.952 no
C66 H76 0.950 no
C67 H77 0.952 no
C68 H78 0.951 no
C70 H79 0.952 no
C71 H80 0.952 no
C72 H81 0.950 no
C73 H82 0.951 no
C74 H83 0.950 no
C76 H84 0.951 no
C77 H85 0.951 no
C78 H86 0.951 no
C79 H87 0.950 no
C80 H88 0.950 no

loop_
_geom_contact_atom_site_label_1
_geom_contact_atom_site_label_2
_geom_contact_distance
_geom_contact_site_symmetry_2
_geom_contact_publ_flag
Yb1 Yb2 3.5990(4) . no
Yb1 C1 2.651(7) . no
Yb1 C2 2.704(8) . no
Yb1 C3 2.660(8) . no
Yb1 C4 2.635(8) . no
Yb1 C5 2.622(8) . no
Yb2 C6 2.611(6) . no
Yb2 C7 2.598(6) . no
Yb2 C8 2.648(7) . no
Yb2 C9 2.698(7) . no
Yb2 C10 2.677(7) . no
F1 C15 3.430(10) 2_666 no
F2 C17 3.287(9) 2_766 no
F3 C56 3.570(10) 2_676 no
O2 N5 3.012(8) . no
O2 C45 3.406(10) . no
O5 C52 3.180(10) . no
O5 C51 3.250(10) . no
N2 N5 3.540(9) . no
N3 C45 3.529(9) . no
N5 C26 3.291(9) . no
N5 C38 3.314(9) . no
N5 C27 3.325(10) . no
N5 C39 3.520(10) . no
C6 C28 3.491(9) 1_655 no
C7 C32 3.568(10) 1_655 no
C16 C28 3.490(10) 1_655 no
C16 C77 3.540(10) 1_655 no
C18 C56 3.570(10) 2_676 no
C23 C70 3.490(10) . no
C23 C71 3.560(10) . no
C23 C64 3.580(10) . no
C24 C64 3.501(9) . no
C25 C45 3.360(10) . no
C26 C45 3.340(10) . no
C27 C45 3.470(10) . no
C27 C49 3.570(10) . no
C28 C49 3.460(10) . no
C28 C50 3.580(10) . no
C29 C51 3.480(10) . no
C29 C50 3.520(10) . no
C32 C52 3.470(10) . no
C32 C51 3.530(10) . no
C32 C53 3.600(10) . no
C36 C45 3.600(10) . no
C37 C45 3.258(9) . no
C38 C45 3.470(10) . no
C39 C70 3.340(10) 1_565 no
C39 C71 3.520(10) 1_565 no
C41 C51 3.480(10) . no
C42 C51 3.580(10) . no
C43 C58 3.590(10) 2_667 no
C44 C78 3.560(10) 1_565 no

loop_
_geom_torsion_atom_site_label_1
_geom_torsion_atom_site_label_2
_geom_torsion_atom_site_label_3
_geom_torsion_atom_site_label_4
_geom_torsion
N1 C25 C26 N2 13.1(9)
N3 C37 C38 N4 -12.1(8)
N5 C49 C50 N6 169.5(7)
